data_4507631
loop_
_publ_author_name
'He, Xiang'
'Lu, Xiao-Peng'
'Li, Ming-Xing'
'Morris, Russell E.'

_publ_section_title
;
 Tuning Different Kinds of Entangled Networks Formed by Isomers of
 Bis(1,2,4-triazol-1-ylmethyl)benzene and a Flexible Tetracarboxylate
 Ligand
;
_journal_issue 4
_journal_name_full 'Crystal Growth &amp; Design'
_journal_page_first 1649
_journal_paper_doi 10.1021/cg3018562
_journal_volume 13
_journal_year 2013
_chemical_formula_sum 'C48 H46 N12 O14 Zn2'
_chemical_formula_weight 1145.71
_chemical_name_systematic
; 
 ? 
;
_space_group_IT_number 2
_symmetry_cell_setting triclinic
_symmetry_space_group_name_Hall '-P 1'
_symmetry_space_group_name_H-M 'P -1'
_atom_sites_solution_hydrogens geom
_atom_sites_solution_primary direct
_atom_sites_solution_secondary difmap
_audit_creation_method SHELXL-97
_cell_angle_alpha 64.229(7)
_cell_angle_beta 75.943(7)
_cell_angle_gamma 77.590(8)
_cell_formula_units_Z 1
_cell_length_a 9.611(8)
_cell_length_b 12.083(8)
_cell_length_c 12.148(8)
_cell_measurement_temperature 293(2)
_cell_measurement_theta_max 22.05
_cell_measurement_theta_min 2.57
_cell_volume 1222.7(15)
_computing_cell_refinement 'Siemens SMART'
_computing_data_collection 'Siemens SMART'
_computing_data_reduction 'Siemens SMART'
_computing_structure_refinement 'SHELXL-97 (Sheldrick, 2008)'
_computing_structure_solution 'SHELXS-97 (Sheldrick, 2008)'
_diffrn_ambient_temperature 293(2)
_diffrn_measured_fraction_theta_full 0.981
_diffrn_measured_fraction_theta_max 0.981
_diffrn_radiation_monochromator graphite
_diffrn_radiation_source 'fine-focus sealed tube'
_diffrn_radiation_type MoK\a
_diffrn_radiation_wavelength 0.71073
_diffrn_reflns_av_R_equivalents 0.0520
_diffrn_reflns_av_sigmaI/netI 0.1054
_diffrn_reflns_limit_h_max 11
_diffrn_reflns_limit_h_min -11
_diffrn_reflns_limit_k_max 14
_diffrn_reflns_limit_k_min -12
_diffrn_reflns_limit_l_max 13
_diffrn_reflns_limit_l_min -14
_diffrn_reflns_number 6330
_diffrn_reflns_theta_full 25.00
_diffrn_reflns_theta_max 25.00
_diffrn_reflns_theta_min 1.89
_exptl_absorpt_coefficient_mu 1.062
_exptl_absorpt_correction_T_max 0.9791
_exptl_absorpt_correction_T_min 0.9198
_exptl_absorpt_correction_type multi-scan
_exptl_absorpt_process_details 'SADABS (Sheldrick,1996)'
_exptl_crystal_colour Colorless
_exptl_crystal_density_diffrn 1.556
_exptl_crystal_density_method 'not measured'
_exptl_crystal_description Block
_exptl_crystal_F_000 590
_exptl_crystal_size_max 0.08
_exptl_crystal_size_mid 0.03
_exptl_crystal_size_min 0.02
_refine_diff_density_max 0.839
_refine_diff_density_min -0.771
_refine_diff_density_rms 0.086
_refine_ls_extinction_method none
_refine_ls_goodness_of_fit_ref 0.959
_refine_ls_hydrogen_treatment constr
_refine_ls_matrix_type full
_refine_ls_number_parameters 343
_refine_ls_number_reflns 4231
_refine_ls_number_restraints 36
_refine_ls_restrained_S_all 0.974
_refine_ls_R_factor_all 0.1291
_refine_ls_R_factor_gt 0.0726
_refine_ls_shift/su_max 0.001
_refine_ls_shift/su_mean 0.000
_refine_ls_structure_factor_coef Fsqd
_refine_ls_weighting_details 'calc w=1/[\s^2^(Fo^2^)+(0.1144P)^2^+0.0000P] where P=(Fo^2^+2Fc^2^)/3'
_refine_ls_weighting_scheme calc
_refine_ls_wR_factor_gt 0.1868
_refine_ls_wR_factor_ref 0.2176
_reflns_number_gt 2349
_reflns_number_total 4231
_reflns_threshold_expression >2sigma(I)
_cod_data_source_file cg3018562_si_003.cif
_cod_data_source_block a
_cod_depositor_comments
;
The following automatic conversions were performed:

'_symmetry_cell_setting' value 'Triclinic' changed to 'triclinic'
according to /home/saulius/struct/CIF-dictionaries/cif_core.dic
dictionary named 'cif_core.dic' version 2.4.2 from 2011-04-26.

Automatic conversion script
Id: cif_fix_values 1891 2012-01-12 08:04:46Z andrius 
;
_cod_original_sg_symbol_H-M P-1
_cod_database_code 4507631

loop_
_symmetry_equiv_pos_as_xyz
'x, y, z'
'-x, -y, -z'

loop_
_atom_site_label
_atom_site_type_symbol
_atom_site_fract_x
_atom_site_fract_y
_atom_site_fract_z
_atom_site_U_iso_or_equiv
_atom_site_adp_type
_atom_site_occupancy
_atom_site_symmetry_multiplicity
_atom_site_calc_flag
_atom_site_refinement_flags
C1 C 0.2617(7) 1.1499(7) -0.1641(8) 0.064(2) Uani 1 1 d .
C2 C 0.1249(6) 1.1129(6) -0.1663(8) 0.062(2) Uani 1 1 d .
C3 C 0.0037(6) 1.2005(6) -0.1962(8) 0.067(2) Uani 1 1 d .
H3 H 0.0085 1.2833 -0.2163 0.081 Uiso 1 1 calc R
C4 C -0.1247(6) 1.1637(6) -0.1958(7) 0.059(2) Uani 1 1 d .
C5 C -0.2581(7) 1.2582(7) -0.2185(8) 0.065(2) Uani 1 1 d .
C6 C -0.1311(6) 1.0418(6) -0.1696(7) 0.0564(19) Uani 1 1 d .
H6 H -0.2155 1.0183 -0.1730 0.068 Uiso 1 1 calc R
C7 C -0.0112(7) 0.9535(6) -0.1380(7) 0.058(2) Uani 1 1 d .
C8 C 0.1171(7) 0.9892(6) -0.1359(7) 0.061(2) Uani 1 1 d .
H8 H 0.1969 0.9302 -0.1142 0.073 Uiso 1 1 calc R
C9 C 0.0895(7) 0.7413(6) -0.0778(8) 0.062(2) Uani 1 1 d .
H9A H 0.1268 0.7441 -0.0118 0.074 Uiso 1 1 calc R
H9B H 0.1659 0.7554 -0.1495 0.074 Uiso 1 1 calc R
C10 C 0.0396(7) 0.6161(6) -0.0360(7) 0.0524(18) Uani 1 1 d .
C11 C -0.0505(9) 0.5984(7) -0.0985(8) 0.069(2) Uani 1 1 d .
H11 H -0.0833 0.6645 -0.1665 0.083 Uiso 1 1 calc R
C12 C 0.0919(9) 0.5165(7) 0.0604(8) 0.069(2) Uani 1 1 d .
H12 H 0.1562 0.5267 0.1005 0.083 Uiso 1 1 calc R
C13 C 0.4615(7) 1.1745(6) 0.0787(9) 0.068(2) Uani 1 1 d .
H13 H 0.4645 1.0958 0.0817 0.081 Uiso 1 1 calc R
C14 C 0.4380(11) 1.3655(8) 0.0197(9) 0.088(3) Uani 1 1 d .
H14 H 0.4233 1.4498 -0.0296 0.106 Uiso 1 1 calc R
C15 C 0.5115(8) 1.1081(8) 0.2905(8) 0.083(3) Uani 1 1 d .
H15A H 0.5594 1.1481 0.3223 0.099 Uiso 1 1 calc R
H15B H 0.5780 1.0385 0.2817 0.099 Uiso 1 1 calc R
C16 C 0.3782(7) 1.0596(7) 0.3844(7) 0.066(2) Uani 1 1 d .
C17 C 0.3453(8) 0.9443(7) 0.4124(7) 0.066(2) Uani 1 1 d .
H17 H 0.4023 0.8988 0.3688 0.079 Uiso 1 1 calc R
C18 C 0.2310(7) 0.8927(7) 0.5027(7) 0.060(2) Uani 1 1 d .
C19 C 0.1460(8) 0.9625(8) 0.5631(7) 0.073(2) Uani 1 1 d .
H19 H 0.0674 0.9303 0.6230 0.087 Uiso 1 1 calc R
C20 C 0.1737(8) 1.0800(8) 0.5376(8) 0.076(2) Uani 1 1 d .
H20 H 0.1151 1.1258 0.5802 0.092 Uiso 1 1 calc R
C21 C 0.2905(8) 1.1281(7) 0.4475(8) 0.074(2) Uani 1 1 d .
H21 H 0.3100 1.2069 0.4293 0.089 Uiso 1 1 calc R
C22 C 0.1964(8) 0.7670(7) 0.5287(8) 0.072(2) Uani 1 1 d .
H22A H 0.1014 0.7549 0.5794 0.087 Uiso 1 1 calc R
H22B H 0.1940 0.7632 0.4510 0.087 Uiso 1 1 calc R
C23 C 0.2876(7) 0.5596(7) 0.6766(9) 0.076(3) Uani 1 1 d .
H23 H 0.1977 0.5324 0.7150 0.092 Uiso 1 1 calc R
C24 C 0.5057(9) 0.5600(8) 0.6267(10) 0.114(4) Uani 1 1 d .
H24 H 0.6046 0.5369 0.6257 0.137 Uiso 1 1 calc R
N1 N 0.4377(6) 1.2781(6) -0.0186(6) 0.0611(16) Uani 1 1 d U
N2 N 0.4617(8) 1.3203(6) 0.1355(8) 0.090(2) Uani 1 1 d U
N3 N 0.4802(7) 1.1952(5) 0.1692(7) 0.0678(17) Uani 1 1 d U
N4 N 0.3040(5) 0.6672(5) 0.5931(6) 0.0606(16) Uani 1 1 d U
N5 N 0.4522(8) 0.6664(7) 0.5502(8) 0.113(3) Uani 1 1 d U
N6 N 0.4124(6) 0.4896(5) 0.7034(6) 0.0566(15) Uani 1 1 d U
O1 O 0.2744(5) 1.2670(4) -0.2233(5) 0.0737(16) Uani 1 1 d .
O2 O 0.3556(5) 1.0739(5) -0.1086(7) 0.102(2) Uani 1 1 d .
O3 O -0.2606(5) 1.3595(5) -0.2160(6) 0.0796(17) Uani 1 1 d .
O4 O -0.3646(4) 1.2224(5) -0.2361(5) 0.0727(15) Uani 1 1 d .
O5 O -0.0309(5) 0.8337(4) -0.1085(5) 0.0646(14) Uani 1 1 d .
O6 O 0.0731(8) 0.4492(7) 0.3633(7) 0.121(2) Uani 1 1 d .
Zn1 Zn 0.44651(7) 1.30535(7) -0.19634(9) 0.0604(4) Uani 1 1 d .
O7 O 0.8267(9) 0.5812(9) 0.4396(7) 0.153(3) Uani 1 1 d .

loop_
_atom_site_aniso_label
_atom_site_aniso_U_11
_atom_site_aniso_U_22
_atom_site_aniso_U_33
_atom_site_aniso_U_23
_atom_site_aniso_U_13
_atom_site_aniso_U_12
C1 0.024(3) 0.051(4) 0.125(7) -0.039(5) -0.018(4) -0.006(3)
C2 0.024(3) 0.040(4) 0.126(7) -0.038(4) -0.011(4) -0.004(3)
C3 0.028(3) 0.040(4) 0.147(7) -0.045(5) -0.024(4) -0.004(3)
C4 0.023(3) 0.042(4) 0.113(6) -0.033(4) -0.013(3) -0.002(3)
C5 0.030(4) 0.054(5) 0.115(7) -0.034(5) -0.017(4) -0.008(3)
C6 0.024(3) 0.051(4) 0.097(6) -0.029(4) -0.012(3) -0.010(3)
C7 0.033(3) 0.039(4) 0.104(6) -0.029(4) -0.010(4) -0.007(3)
C8 0.029(3) 0.035(4) 0.121(6) -0.033(4) -0.019(4) 0.001(3)
C9 0.044(4) 0.044(4) 0.108(6) -0.038(4) -0.016(4) -0.007(3)
C10 0.039(4) 0.036(4) 0.084(5) -0.028(4) 0.000(3) -0.011(3)
C11 0.080(6) 0.047(4) 0.077(6) -0.010(4) -0.027(4) -0.016(4)
C12 0.088(6) 0.047(5) 0.089(6) -0.023(4) -0.046(5) -0.015(4)
C13 0.041(4) 0.028(4) 0.121(8) -0.013(5) -0.026(4) -0.002(3)
C14 0.122(8) 0.044(5) 0.089(7) -0.018(5) -0.021(6) -0.009(5)
C15 0.051(5) 0.059(5) 0.102(7) 0.000(5) -0.014(4) -0.006(4)
C16 0.036(4) 0.046(5) 0.081(6) 0.007(4) -0.014(4) 0.000(3)
C17 0.055(5) 0.050(5) 0.074(6) -0.003(4) -0.025(4) -0.001(4)
C18 0.037(4) 0.051(5) 0.071(5) -0.001(4) -0.019(4) -0.001(3)
C19 0.044(4) 0.062(5) 0.071(6) 0.016(4) -0.020(4) -0.006(4)
C20 0.055(5) 0.064(6) 0.084(6) -0.010(5) -0.015(4) 0.005(4)
C21 0.060(5) 0.043(4) 0.091(6) -0.001(4) -0.019(5) 0.000(4)
C22 0.058(5) 0.059(5) 0.079(6) 0.005(4) -0.035(4) -0.011(4)
C23 0.033(4) 0.047(5) 0.135(8) -0.021(5) -0.018(4) -0.006(3)
C24 0.049(5) 0.062(6) 0.159(10) 0.038(6) -0.041(6) -0.017(4)
N1 0.047(3) 0.043(3) 0.080(4) -0.013(3) -0.011(3) -0.006(3)
N2 0.103(5) 0.050(4) 0.099(5) -0.017(4) -0.013(4) -0.005(3)
N3 0.058(4) 0.037(3) 0.088(4) -0.006(3) -0.009(3) -0.011(3)
N4 0.032(3) 0.044(3) 0.083(4) 0.001(3) -0.018(3) -0.008(2)
N5 0.056(4) 0.079(4) 0.134(5) 0.027(4) -0.023(4) -0.017(3)
N6 0.033(3) 0.048(3) 0.082(4) -0.015(3) -0.014(3) -0.010(2)
O1 0.033(3) 0.041(3) 0.142(5) -0.023(3) -0.027(3) -0.010(2)
O2 0.035(3) 0.051(3) 0.216(7) -0.040(4) -0.052(4) 0.005(2)
O3 0.035(3) 0.054(3) 0.156(5) -0.045(4) -0.028(3) 0.001(2)
O4 0.024(2) 0.069(3) 0.141(5) -0.054(3) -0.025(3) 0.002(2)
O5 0.042(3) 0.037(3) 0.120(4) -0.032(3) -0.021(3) -0.007(2)
O6 0.103(5) 0.108(6) 0.155(7) -0.051(5) -0.023(5) -0.025(4)
Zn1 0.0247(4) 0.0406(5) 0.1125(8) -0.0245(5) -0.0193(4) -0.0028(3)
O7 0.107(6) 0.178(9) 0.127(6) -0.007(6) -0.033(5) -0.028(6)

loop_
_atom_type_symbol
_atom_type_description
_atom_type_scat_dispersion_real
_atom_type_scat_dispersion_imag
_atom_type_scat_source
C C 0.0033 0.0016 'International Tables Vol C Tables 4.2.6.8 and 6.1.1.4'
H H 0.0000 0.0000 'International Tables Vol C Tables 4.2.6.8 and 6.1.1.4'
N N 0.0061 0.0033 'International Tables Vol C Tables 4.2.6.8 and 6.1.1.4'
O O 0.0106 0.0060 'International Tables Vol C Tables 4.2.6.8 and 6.1.1.4'
Zn Zn 0.2839 1.4301 'International Tables Vol C Tables 4.2.6.8 and 6.1.1.4'

loop_
_geom_angle_atom_site_label_1
_geom_angle_atom_site_label_2
_geom_angle_atom_site_label_3
_geom_angle
_geom_angle_site_symmetry_1
_geom_angle_site_symmetry_3
O2 C1 O1 122.6(6) . .
O2 C1 C2 121.8(7) . .
O1 C1 C2 115.7(6) . .
C8 C2 C3 119.8(6) . .
C8 C2 C1 119.5(6) . .
C3 C2 C1 120.7(6) . .
C2 C3 C4 120.0(6) . .
C2 C3 H3 120.0 . .
C4 C3 H3 120.0 . .
C6 C4 C3 120.2(6) . .
C6 C4 C5 120.6(6) . .
C3 C4 C5 119.1(6) . .
O3 C5 O4 124.7(6) . .
O3 C5 C4 120.2(6) . .
O4 C5 C4 115.1(6) . .
C4 C6 C7 120.0(6) . .
C4 C6 H6 120.0 . .
C7 C6 H6 120.0 . .
O5 C7 C8 124.5(6) . .
O5 C7 C6 115.4(6) . .
C8 C7 C6 120.1(6) . .
C2 C8 C7 119.8(6) . .
C2 C8 H8 120.1 . .
C7 C8 H8 120.1 . .
O5 C9 C10 108.1(5) . .
O5 C9 H9A 110.1 . .
C10 C9 H9A 110.1 . .
O5 C9 H9B 110.1 . .
C10 C9 H9B 110.1 . .
H9A C9 H9B 108.4 . .
C12 C10 C11 119.0(6) . .
C12 C10 C9 119.5(7) . .
C11 C10 C9 121.3(7) . .
C12 C11 C10 120.3(7) 2_565 .
C12 C11 H11 119.9 2_565 .
C10 C11 H11 119.9 . .
C11 C12 C10 120.7(7) 2_565 .
C11 C12 H12 119.7 2_565 .
C10 C12 H12 119.7 . .
N3 C13 N1 112.0(7) . .
N3 C13 H13 124.0 . .
N1 C13 H13 124.0 . .
N2 C14 N1 113.1(8) . .
N2 C14 H14 123.4 . .
N1 C14 H14 123.4 . .
N3 C15 C16 113.8(6) . .
N3 C15 H15A 108.8 . .
C16 C15 H15A 108.8 . .
N3 C15 H15B 108.8 . .
C16 C15 H15B 108.8 . .
H15A C15 H15B 107.7 . .
C17 C16 C21 118.3(7) . .
C17 C16 C15 120.6(8) . .
C21 C16 C15 121.1(8) . .
C16 C17 C18 122.8(8) . .
C16 C17 H17 118.6 . .
C18 C17 H17 118.6 . .
C19 C18 C17 117.7(8) . .
C19 C18 C22 121.1(7) . .
C17 C18 C22 121.2(8) . .
C18 C19 C20 121.8(8) . .
C18 C19 H19 119.1 . .
C20 C19 H19 119.1 . .
C21 C20 C19 118.9(8) . .
C21 C20 H20 120.6 . .
C19 C20 H20 120.6 . .
C20 C21 C16 120.5(8) . .
C20 C21 H21 119.7 . .
C16 C21 H21 119.7 . .
N4 C22 C18 111.6(6) . .
N4 C22 H22A 109.3 . .
C18 C22 H22A 109.3 . .
N4 C22 H22B 109.3 . .
C18 C22 H22B 109.3 . .
H22A C22 H22B 108.0 . .
N4 C23 N6 113.0(6) . .
N4 C23 C24 75.3(5) . .
N6 C23 C24 37.7(4) . .
N4 C23 H23 123.5 . .
N6 C23 H23 123.5 . .
C24 C23 H23 161.1 . .
N5 C24 N6 115.0(8) . .
N5 C24 C23 75.4(5) . .
N6 C24 C23 39.7(4) . .
N5 C24 H24 122.5 . .
N6 C24 H24 122.5 . .
C23 C24 H24 162.1 . .
C13 N1 C14 103.3(7) . .
C13 N1 Zn1 129.8(6) . .
C14 N1 Zn1 125.4(6) . .
C14 N2 N3 103.0(8) . .
C13 N3 N2 108.5(7) . .
C13 N3 C15 129.5(7) . .
N2 N3 C15 121.9(8) . .
C23 N4 N5 105.7(6) . .
C23 N4 C22 130.0(6) . .
N5 N4 C22 122.9(6) . .
C24 N5 N4 103.1(7) . .
C24 N6 C23 102.6(6) . .
C24 N6 Zn1 127.3(5) . 1_546
C23 N6 Zn1 128.1(5) . 1_546
C1 O1 Zn1 111.3(4) . .
C5 O4 Zn1 115.2(5) . 1_455
C7 O5 C9 117.2(5) . .
O4 Zn1 O1 120.6(2) 1_655 .
O4 Zn1 N1 103.1(2) 1_655 .
O1 Zn1 N1 113.0(2) . .
O4 Zn1 N6 116.4(2) 1_655 1_564
O1 Zn1 N6 95.9(2) . 1_564
N1 Zn1 N6 107.7(2) . 1_564

loop_
_geom_bond_atom_site_label_1
_geom_bond_atom_site_label_2
_geom_bond_distance
_geom_bond_site_symmetry_2
C1 O2 1.231(8) .
C1 O1 1.296(8) .
C1 C2 1.487(8) .
C2 C8 1.389(9) .
C2 C3 1.397(9) .
C3 C4 1.397(8) .
C3 H3 0.9300 .
C4 C6 1.378(9) .
C4 C5 1.513(9) .
C5 O3 1.233(8) .
C5 O4 1.287(8) .
C6 C7 1.394(9) .
C6 H6 0.9300 .
C7 O5 1.376(8) .
C7 C8 1.400(9) .
C8 H8 0.9300 .
C9 O5 1.420(8) .
C9 C10 1.518(9) .
C9 H9A 0.9700 .
C9 H9B 0.9700 .
C10 C12 1.368(10) .
C10 C11 1.383(10) .
C11 C12 1.374(10) 2_565
C11 H11 0.9300 .
C12 C11 1.374(10) 2_565
C12 H12 0.9300 .
C13 N3 1.288(10) .
C13 N1 1.319(9) .
C13 H13 0.9300 .
C14 N2 1.328(11) .
C14 N1 1.328(10) .
C14 H14 0.9300 .
C15 N3 1.449(10) .
C15 C16 1.522(10) .
C15 H15A 0.9700 .
C15 H15B 0.9700 .
C16 C17 1.372(10) .
C16 C21 1.386(11) .
C17 C18 1.383(10) .
C17 H17 0.9300 .
C18 C19 1.366(11) .
C18 C22 1.506(10) .
C19 C20 1.387(11) .
C19 H19 0.9300 .
C20 C21 1.388(11) .
C20 H20 0.9300 .
C21 H21 0.9300 .
C22 N4 1.474(8) .
C22 H22A 0.9700 .
C22 H22B 0.9700 .
C23 N4 1.268(9) .
C23 N6 1.332(8) .
C23 C24 2.036(11) .
C23 H23 0.9300 .
C24 N5 1.300(10) .
C24 N6 1.276(9) .
C24 H24 0.9300 .
N1 Zn1 2.020(7) .
N2 N3 1.366(9) .
N4 N5 1.392(8) .
N6 Zn1 2.017(6) 1_546
O1 Zn1 1.945(5) .
O4 Zn1 1.936(4) 1_455
Zn1 O4 1.936(4) 1_655
Zn1 N6 2.017(6) 1_564

loop_
_geom_torsion_atom_site_label_1
_geom_torsion_atom_site_label_2
_geom_torsion_atom_site_label_3
_geom_torsion_atom_site_label_4
_geom_torsion
_geom_torsion_site_symmetry_4
O2 C1 C2 C8 -17.9(13) .
O1 C1 C2 C8 162.6(8) .
O2 C1 C2 C3 160.8(9) .
O1 C1 C2 C3 -18.6(12) .
C8 C2 C3 C4 -0.2(13) .
C1 C2 C3 C4 -178.9(8) .
C2 C3 C4 C6 -1.9(13) .
C2 C3 C4 C5 175.2(8) .
C6 C4 C5 O3 164.7(8) .
C3 C4 C5 O3 -12.4(12) .
C6 C4 C5 O4 -13.4(11) .
C3 C4 C5 O4 169.5(7) .
C3 C4 C6 C7 2.8(12) .
C5 C4 C6 C7 -174.3(7) .
C4 C6 C7 O5 177.4(7) .
C4 C6 C7 C8 -1.6(12) .
C3 C2 C8 C7 1.4(13) .
C1 C2 C8 C7 -179.9(7) .
O5 C7 C8 C2 -179.4(7) .
C6 C7 C8 C2 -0.5(12) .
O5 C9 C10 C12 -141.4(7) .
O5 C9 C10 C11 42.9(9) .
C12 C10 C11 C12 2.9(14) 2_565
C9 C10 C11 C12 178.7(7) 2_565
C11 C10 C12 C11 -3.0(14) 2_565
C9 C10 C12 C11 -178.8(7) 2_565
N3 C15 C16 C17 101.4(9) .
N3 C15 C16 C21 -81.4(11) .
C21 C16 C17 C18 -1.6(11) .
C15 C16 C17 C18 175.7(7) .
C16 C17 C18 C19 1.9(11) .
C16 C17 C18 C22 178.5(7) .
C17 C18 C19 C20 -1.3(11) .
C22 C18 C19 C20 -178.0(7) .
C18 C19 C20 C21 0.5(12) .
C19 C20 C21 C16 -0.2(12) .
C17 C16 C21 C20 0.8(12) .
C15 C16 C21 C20 -176.5(7) .
C19 C18 C22 N4 -111.0(8) .
C17 C18 C22 N4 72.5(9) .
N4 C23 C24 N5 -5.1(8) .
N6 C23 C24 N5 177.5(13) .
N4 C23 C24 N6 177.3(11) .
N3 C13 N1 C14 -2.1(9) .
N3 C13 N1 Zn1 164.3(5) .
N2 C14 N1 C13 0.3(10) .
N2 C14 N1 Zn1 -166.8(6) .
N1 C14 N2 N3 1.4(10) .
N1 C13 N3 N2 3.0(9) .
N1 C13 N3 C15 -178.7(6) .
C14 N2 N3 C13 -2.6(9) .
C14 N2 N3 C15 179.0(7) .
C16 C15 N3 C13 -83.0(11) .
C16 C15 N3 N2 95.1(9) .
N6 C23 N4 N5 6.6(10) .
C24 C23 N4 N5 4.8(7) .
N6 C23 N4 C22 173.1(7) .
C24 C23 N4 C22 171.3(9) .
C18 C22 N4 C23 143.8(9) .
C18 C22 N4 N5 -51.7(11) .
N6 C24 N5 N4 6.4(14) .
C23 C24 N5 N4 4.6(7) .
C23 N4 N5 C24 -7.5(11) .
C22 N4 N5 C24 -175.2(8) .
N5 C24 N6 C23 -2.6(14) .
N5 C24 N6 Zn1 162.2(7) 1_546
C23 C24 N6 Zn1 164.8(11) 1_546
N4 C23 N6 C24 -2.8(11) .
N4 C23 N6 Zn1 -167.5(6) 1_546
C24 C23 N6 Zn1 -164.7(11) 1_546
O2 C1 O1 Zn1 -6.3(11) .
C2 C1 O1 Zn1 173.1(5) .
O3 C5 O4 Zn1 -22.8(11) 1_455
C4 C5 O4 Zn1 155.2(5) 1_455
C8 C7 O5 C9 -2.1(11) .
C6 C7 O5 C9 179.0(7) .
C10 C9 O5 C7 174.3(6) .
C1 O1 Zn1 O4 56.8(6) 1_655
C1 O1 Zn1 N1 -65.7(6) .
C1 O1 Zn1 N6 -177.7(5) 1_564
C13 N1 Zn1 O4 -52.1(6) 1_655
C14 N1 Zn1 O4 111.5(7) 1_655
C13 N1 Zn1 O1 79.7(6) .
C14 N1 Zn1 O1 -116.7(7) .
C13 N1 Zn1 N6 -175.6(6) 1_564
C14 N1 Zn1 N6 -12.0(7) 1_564
